data_1519863
loop_
_publ_author_name
'Besli, S.'
'Kilic, A.'
'Davies, David B.'
'Coles, Simon J.'
'Hursthouse, Michael B.'

_publ_section_title
;
 C12H12Cl8N8OP6
;
_journal_name_full 'Crystal Structure Report Archive'
_journal_page_first 303
_journal_year 2007
_chemical_formula_sum 'C12 H12 Cl8 N8 O P6'
_chemical_formula_weight 753.72
_space_group_IT_number 9
_symmetry_cell_setting monoclinic
_symmetry_space_group_name_Hall 'C -2yc'
_symmetry_space_group_name_H-M 'C 1 c 1'
_atom_sites_solution_hydrogens geom
_atom_sites_solution_primary direct
_atom_sites_solution_secondary difmap
_cell_angle_alpha 90.00
_cell_angle_beta 107.4550(10)
_cell_angle_gamma 90.00
_cell_formula_units_Z 4
_cell_length_a 14.6358(2)
_cell_length_b 16.3497(2)
_cell_length_c 12.34480(10)
_cell_measurement_reflns_used 3334
_cell_measurement_temperature 120(2)
_cell_measurement_theta_max 27.48
_cell_measurement_theta_min 2.91
_cell_volume 2817.98(6)
_computing_cell_refinement 'DENZO, COLLECT'
_computing_data_reduction 'DENZO, COLLECT'
_computing_molecular_graphics 'PLATON (Spek, 2003)'
_computing_structure_refinement 'SHELXL-97 (Sheldrick, 1997)'
_computing_structure_solution 'SHELXS-97 (Sheldrick, 1997)'
_diffrn_ambient_temperature 120(2)
_diffrn_detector_area_resol_mean 9.091
_diffrn_measured_fraction_theta_full 0.996
_diffrn_measured_fraction_theta_max 0.996
_diffrn_measurement_device_type 'Bruker-Nonius KappaCCD Area Detector'
_diffrn_measurement_method '\f and \w scans'
_diffrn_radiation_monochromator graphite
_diffrn_radiation_source 'Bruker-Nonius FR591 rotating anode'
_diffrn_radiation_type MoK\a
_diffrn_radiation_wavelength 0.71073
_diffrn_reflns_av_R_equivalents 0.0516
_diffrn_reflns_av_sigmaI/netI 0.0578
_diffrn_reflns_limit_h_max 18
_diffrn_reflns_limit_h_min -18
_diffrn_reflns_limit_k_max 21
_diffrn_reflns_limit_k_min -21
_diffrn_reflns_limit_l_max 16
_diffrn_reflns_limit_l_min -15
_diffrn_reflns_number 23887
_diffrn_reflns_theta_full 27.50
_diffrn_reflns_theta_max 27.50
_diffrn_reflns_theta_min 2.92
_exptl_absorpt_coefficient_mu 1.167
_exptl_absorpt_correction_T_max 0.9884
_exptl_absorpt_correction_T_min 0.5931
_exptl_absorpt_correction_type multi-scan
_exptl_absorpt_process_details 'SADABS V2.10 (Sheldrick, G.M., 2003)'
_exptl_crystal_colour colourless
_exptl_crystal_density_diffrn 1.777
_exptl_crystal_density_method 'not measured'
_exptl_crystal_description needle
_exptl_crystal_F_000 1496
_exptl_crystal_size_max 0.50
_exptl_crystal_size_mid 0.02
_exptl_crystal_size_min 0.01
_refine_diff_density_max 0.352
_refine_diff_density_min -0.399
_refine_diff_density_rms 0.072
_refine_ls_abs_structure_details 'Flack H D (1983), Acta Cryst. A39, 876-881'
_refine_ls_abs_structure_Flack 0.24(5)
_refine_ls_extinction_method none
_refine_ls_goodness_of_fit_ref 1.034
_refine_ls_hydrogen_treatment mixed
_refine_ls_matrix_type full
_refine_ls_number_parameters 325
_refine_ls_number_reflns 6203
_refine_ls_number_restraints 2
_refine_ls_restrained_S_all 1.034
_refine_ls_R_factor_all 0.0332
_refine_ls_R_factor_gt 0.0303
_refine_ls_shift/su_max 0.003
_refine_ls_shift/su_mean 0.000
_refine_ls_structure_factor_coef Fsqd
_refine_ls_weighting_details 'calc w=1/[\s^2^(Fo^2^)+(0.0000P)^2^+3.1530P] where P=(Fo^2^+2Fc^2^)/3'
_refine_ls_weighting_scheme calc
_refine_ls_wR_factor_gt 0.0662
_refine_ls_wR_factor_ref 0.0675
_reflns_number_gt 5903
_reflns_number_total 6203
_reflns_threshold_expression >2sigma(I)
_cod_data_source_file eCrystal-303.cif
_cod_data_source_block 2007src0399
_cod_depositor_comments
;
Citation :
Besli, S. and Kilic, A. and Davies, David B. and Coles, Simon J. and 
Hursthouse, Michael B. (2007) 
University of Southampton, Crystal Structure Report Archive. 
(doi:10.5258/ecrystals/303)

More at:
http://ecrystals.chem.soton.ac.uk/303/

The following automatic conversions were performed:

'_symmetry_cell_setting' value 'Monoclinic' changed to 'monoclinic'
according to the built-in table from CIF Core dictionary named
'cif_core.dic' version 2.4.1 from 2010-06-29.

Automatic conversion script
Id: cif_fix_values 3392 2015-05-12 13:50:21Z andrius 
;
_cod_original_sg_symbol_H-M Cc
_cod_database_code 1519863

loop_
_symmetry_equiv_pos_as_xyz
'x, y, z'
'x, -y, z+1/2'
'x+1/2, y+1/2, z'
'x+1/2, -y+1/2, z+1/2'

loop_
_atom_site_label
_atom_site_type_symbol
_atom_site_fract_x
_atom_site_fract_y
_atom_site_fract_z
_atom_site_U_iso_or_equiv
_atom_site_adp_type
_atom_site_occupancy
_atom_site_symmetry_multiplicity
_atom_site_calc_flag
_atom_site_refinement_flags
_atom_site_disorder_assembly
_atom_site_disorder_group
H4N H 0.308(2) 0.455(2) 0.818(3) 0.019(8) Uiso 1 1 d . . .
H5N H 0.127(3) 0.562(2) 1.168(3) 0.039(12) Uiso 1 1 d . . .
C1 C 0.41179(19) 0.51481(16) 0.9129(2) 0.0149(5) Uani 1 1 d . . .
C2 C 0.4570(2) 0.5225(2) 0.8296(3) 0.0235(6) Uani 1 1 d . . .
H2 H 0.4268 0.5024 0.7553 0.028 Uiso 1 1 calc R . .
C3 C 0.5461(2) 0.5594(2) 0.8545(3) 0.0273(7) Uani 1 1 d . . .
H3 H 0.5767 0.5640 0.7969 0.033 Uiso 1 1 calc R . .
C4 C 0.5912(2) 0.58961(19) 0.9623(3) 0.0267(7) Uani 1 1 d . . .
H4 H 0.6521 0.6153 0.9790 0.032 Uiso 1 1 calc R . .
C5 C 0.5455(2) 0.5815(2) 1.0449(3) 0.0290(7) Uani 1 1 d . . .
H5 H 0.5759 0.6017 1.1191 0.035 Uiso 1 1 calc R . .
C6 C 0.4562(2) 0.54450(19) 1.0220(3) 0.0241(6) Uani 1 1 d . . .
H6 H 0.4258 0.5395 1.0798 0.029 Uiso 1 1 calc R . .
C7 C 0.01593(19) 0.55550(16) 1.0364(2) 0.0146(5) Uani 1 1 d . . .
C8 C -0.0169(2) 0.57162(17) 0.9202(2) 0.0190(6) Uani 1 1 d . . .
H8 H 0.0262 0.5901 0.8812 0.023 Uiso 1 1 calc R . .
C9 C -0.1138(2) 0.56032(17) 0.8618(3) 0.0221(7) Uani 1 1 d . . .
H9 H -0.1368 0.5712 0.7826 0.027 Uiso 1 1 calc R . .
C10 C -0.1763(2) 0.53345(19) 0.9187(3) 0.0272(7) Uani 1 1 d . . .
H10 H -0.2421 0.5258 0.8785 0.033 Uiso 1 1 calc R . .
C11 C -0.1438(2) 0.5179(2) 1.0326(3) 0.0309(7) Uani 1 1 d . . .
H11 H -0.1874 0.4998 1.0712 0.037 Uiso 1 1 calc R . .
C12 C -0.0474(2) 0.52832(19) 1.0928(3) 0.0226(6) Uani 1 1 d . . .
H12 H -0.0252 0.5169 1.1719 0.027 Uiso 1 1 calc R . .
N1 N 0.16011(18) 0.30046(14) 1.0073(2) 0.0191(5) Uani 1 1 d . . .
N2 N 0.27917(17) 0.43018(14) 1.07434(19) 0.0167(5) Uani 1 1 d . . .
N3 N 0.14872(16) 0.42941(13) 0.86484(18) 0.0134(5) Uani 1 1 d . . .
N4 N 0.32137(16) 0.47488(14) 0.8835(2) 0.0152(5) Uani 1 1 d . . .
N5 N 0.11426(16) 0.56584(14) 1.1005(2) 0.0146(5) Uani 1 1 d . . .
N6 N 0.28433(16) 0.63145(14) 1.17060(18) 0.0139(5) Uani 1 1 d . . .
N7 N 0.27790(19) 0.79674(14) 1.1380(2) 0.0208(5) Uani 1 1 d . . .
N8 N 0.14923(17) 0.69883(14) 0.99153(19) 0.0168(5) Uani 1 1 d . . .
O1 O 0.22252(14) 0.56439(11) 0.96909(16) 0.0140(4) Uani 1 1 d . . .
P1 P 0.10502(5) 0.34629(4) 0.89421(6) 0.01350(14) Uani 1 1 d . . .
P2 P 0.24002(5) 0.34554(4) 1.10348(6) 0.01608(15) Uani 1 1 d . . .
P3 P 0.24224(5) 0.46966(4) 0.95141(6) 0.01219(14) Uani 1 1 d . . .
P4 P 0.19330(5) 0.61922(4) 1.06126(6) 0.01204(14) Uani 1 1 d . . .
P5 P 0.32948(5) 0.71958(4) 1.20670(6) 0.01520(15) Uani 1 1 d . . .
P6 P 0.19055(5) 0.78682(4) 1.02583(6) 0.01663(15) Uani 1 1 d . . .
Cl1 Cl 0.08898(5) 0.26874(4) 0.76443(6) 0.01843(14) Uani 1 1 d . . .
Cl2 Cl -0.03083(5) 0.36276(4) 0.89054(6) 0.02317(16) Uani 1 1 d . . .
Cl3 Cl 0.19329(7) 0.35885(5) 1.23845(7) 0.0333(2) Uani 1 1 d . . .
Cl4 Cl 0.34750(6) 0.26708(5) 1.16167(7) 0.0368(2) Uani 1 1 d . . .
Cl5 Cl 0.34425(5) 0.73572(4) 1.37120(5) 0.02168(15) Uani 1 1 d . . .
Cl6 Cl 0.46615(6) 0.72108(5) 1.20837(7) 0.03142(19) Uani 1 1 d . . .
Cl7 Cl 0.08657(6) 0.86224(5) 1.03655(7) 0.02958(18) Uani 1 1 d . . .
Cl8 Cl 0.22617(6) 0.83622(5) 0.89562(6) 0.02945(18) Uani 1 1 d . . .

loop_
_atom_site_aniso_label
_atom_site_aniso_U_11
_atom_site_aniso_U_22
_atom_site_aniso_U_33
_atom_site_aniso_U_23
_atom_site_aniso_U_13
_atom_site_aniso_U_12
C1 0.0123(13) 0.0127(13) 0.0203(14) 0.0007(10) 0.0059(10) 0.0007(10)
C2 0.0200(15) 0.0325(17) 0.0176(15) 0.0013(12) 0.0049(11) -0.0003(13)
C3 0.0187(15) 0.0362(18) 0.0304(17) 0.0058(14) 0.0125(13) -0.0022(13)
C4 0.0157(15) 0.0201(16) 0.045(2) -0.0056(14) 0.0109(13) -0.0058(12)
C5 0.0156(15) 0.0334(18) 0.0369(19) -0.0170(14) 0.0062(13) -0.0042(13)
C6 0.0188(15) 0.0296(16) 0.0252(16) -0.0106(13) 0.0087(12) -0.0068(13)
C7 0.0138(13) 0.0095(12) 0.0199(14) -0.0022(10) 0.0041(10) -0.0014(10)
C8 0.0180(14) 0.0147(14) 0.0227(15) -0.0001(11) 0.0039(11) -0.0005(11)
C9 0.0208(15) 0.0141(14) 0.0256(16) -0.0007(11) -0.0022(12) 0.0049(11)
C10 0.0104(14) 0.0254(17) 0.042(2) -0.0066(13) 0.0020(12) 0.0003(12)
C11 0.0194(16) 0.0372(19) 0.041(2) -0.0064(15) 0.0166(14) -0.0105(14)
C12 0.0204(15) 0.0293(17) 0.0180(15) -0.0018(12) 0.0056(12) -0.0052(12)
N1 0.0260(13) 0.0119(11) 0.0177(12) 0.0015(9) 0.0040(10) -0.0066(10)
N2 0.0176(12) 0.0176(12) 0.0133(11) 0.0026(9) 0.0021(9) -0.0023(10)
N3 0.0131(11) 0.0137(11) 0.0116(11) -0.0010(8) 0.0006(9) -0.0015(9)
N4 0.0147(12) 0.0159(12) 0.0149(12) -0.0048(9) 0.0043(9) -0.0036(9)
N5 0.0150(12) 0.0160(12) 0.0132(12) 0.0011(9) 0.0048(9) -0.0005(9)
N6 0.0134(11) 0.0135(11) 0.0126(11) 0.0002(8) 0.0004(9) 0.0002(9)
N7 0.0276(14) 0.0111(11) 0.0188(12) -0.0002(9) -0.0007(10) -0.0030(10)
N8 0.0180(12) 0.0141(11) 0.0160(12) 0.0001(9) 0.0017(9) 0.0000(9)
O1 0.0179(9) 0.0094(8) 0.0157(10) 0.0000(7) 0.0064(7) -0.0002(7)
P1 0.0135(3) 0.0120(3) 0.0150(3) -0.0017(3) 0.0042(3) -0.0028(3)
P2 0.0202(4) 0.0143(3) 0.0128(3) 0.0016(3) 0.0036(3) -0.0007(3)
P3 0.0124(3) 0.0120(3) 0.0119(3) -0.0003(2) 0.0032(2) -0.0014(3)
P4 0.0121(3) 0.0109(3) 0.0126(3) -0.0009(2) 0.0030(2) -0.0011(3)
P5 0.0148(3) 0.0145(3) 0.0153(3) -0.0018(3) 0.0030(3) -0.0032(3)
P6 0.0221(4) 0.0109(3) 0.0160(4) 0.0003(3) 0.0043(3) -0.0012(3)
Cl1 0.0203(3) 0.0174(3) 0.0178(3) -0.0053(3) 0.0060(2) -0.0042(3)
Cl2 0.0151(3) 0.0224(4) 0.0346(4) -0.0064(3) 0.0113(3) -0.0038(3)
Cl3 0.0556(6) 0.0294(4) 0.0214(4) -0.0054(3) 0.0213(4) -0.0151(4)
Cl4 0.0322(5) 0.0299(4) 0.0402(5) 0.0135(3) -0.0012(4) 0.0106(4)
Cl5 0.0286(4) 0.0188(3) 0.0153(3) -0.0032(3) 0.0031(3) -0.0037(3)
Cl6 0.0185(4) 0.0355(5) 0.0426(5) -0.0111(3) 0.0126(3) -0.0098(3)
Cl7 0.0365(5) 0.0196(4) 0.0314(4) 0.0006(3) 0.0084(3) 0.0111(3)
Cl8 0.0373(4) 0.0291(4) 0.0221(4) 0.0049(3) 0.0091(3) -0.0123(3)

loop_
_atom_type_symbol
_atom_type_description
_atom_type_scat_dispersion_real
_atom_type_scat_dispersion_imag
_atom_type_scat_source
C C 0.0033 0.0016 'International Tables Vol C Tables 4.2.6.8 and 6.1.1.4'
H H 0.0000 0.0000 'International Tables Vol C Tables 4.2.6.8 and 6.1.1.4'
N N 0.0061 0.0033 'International Tables Vol C Tables 4.2.6.8 and 6.1.1.4'
O O 0.0106 0.0060 'International Tables Vol C Tables 4.2.6.8 and 6.1.1.4'
P P 0.1023 0.0942 'International Tables Vol C Tables 4.2.6.8 and 6.1.1.4'
Cl Cl 0.1484 0.1585 'International Tables Vol C Tables 4.2.6.8 and 6.1.1.4'

loop_
_geom_angle_atom_site_label_1
_geom_angle_atom_site_label_2
_geom_angle_atom_site_label_3
_geom_angle
_geom_angle_site_symmetry_1
_geom_angle_site_symmetry_3
C2 C1 C6 119.8(3) . .
C2 C1 N4 117.9(2) . .
C6 C1 N4 122.3(3) . .
C1 C2 C3 120.2(3) . .
C2 C3 C4 120.9(3) . .
C5 C4 C3 118.4(3) . .
C4 C5 C6 121.7(3) . .
C5 C6 C1 118.9(3) . .
C12 C7 C8 120.1(3) . .
C12 C7 N5 118.2(3) . .
C8 C7 N5 121.7(3) . .
C7 C8 C9 119.3(3) . .
C10 C9 C8 120.3(3) . .
C11 C10 C9 120.2(3) . .
C10 C11 C12 120.7(3) . .
C7 C12 C11 119.5(3) . .
P1 N1 P2 120.76(14) . .
P2 N2 P3 122.08(15) . .
P1 N3 P3 121.35(14) . .
C1 N4 P3 130.2(2) . .
C7 N5 P4 125.7(2) . .
P5 N6 P4 121.34(14) . .
P5 N7 P6 121.14(15) . .
P6 N8 P4 123.01(15) . .
P3 O1 P4 137.22(13) . .
N1 P1 N3 118.32(12) . .
N1 P1 Cl2 109.03(10) . .
N3 P1 Cl2 110.25(9) . .
N1 P1 Cl1 108.29(10) . .
N3 P1 Cl1 108.53(9) . .
Cl2 P1 Cl1 100.99(4) . .
N1 P2 N2 118.39(12) . .
N1 P2 Cl4 107.34(10) . .
N2 P2 Cl4 110.21(10) . .
N1 P2 Cl3 108.51(10) . .
N2 P2 Cl3 109.47(10) . .
Cl4 P2 Cl3 101.60(5) . .
N2 P3 O1 106.64(12) . .
N2 P3 N3 116.62(12) . .
O1 P3 N3 109.57(11) . .
N2 P3 N4 115.10(13) . .
O1 P3 N4 101.84(11) . .
N3 P3 N4 106.01(12) . .
N8 P4 N6 117.09(12) . .
N8 P4 O1 103.01(12) . .
N6 P4 O1 109.67(12) . .
N8 P4 N5 112.96(13) . .
N6 P4 N5 107.54(12) . .
O1 P4 N5 105.94(11) . .
N7 P5 N6 118.75(13) . .
N7 P5 Cl5 109.22(10) . .
N6 P5 Cl5 108.29(9) . .
N7 P5 Cl6 108.18(11) . .
N6 P5 Cl6 110.17(9) . .
Cl5 P5 Cl6 100.71(4) . .
N8 P6 N7 118.28(12) . .
N8 P6 Cl7 110.18(10) . .
N7 P6 Cl7 108.07(10) . .
N8 P6 Cl8 108.98(9) . .
N7 P6 Cl8 108.90(11) . .
Cl7 P6 Cl8 101.04(5) . .

loop_
_geom_bond_atom_site_label_1
_geom_bond_atom_site_label_2
_geom_bond_distance
_geom_bond_site_symmetry_2
C1 C2 1.385(4) .
C1 C6 1.395(4) .
C1 N4 1.422(3) .
C2 C3 1.385(4) .
C3 C4 1.387(5) .
C4 C5 1.384(5) .
C5 C6 1.391(4) .
C7 C12 1.390(4) .
C7 C8 1.394(4) .
C7 N5 1.429(3) .
C8 C9 1.398(4) .
C9 C10 1.382(5) .
C10 C11 1.367(5) .
C11 C12 1.394(4) .
N1 P1 1.576(2) .
N1 P2 1.577(2) .
N2 P2 1.580(2) .
N2 P3 1.587(2) .
N3 P1 1.589(2) .
N3 P3 1.603(2) .
N4 P3 1.623(2) .
N5 P4 1.634(2) .
N6 P5 1.592(2) .
N6 P4 1.599(2) .
N7 P5 1.580(2) .
N7 P6 1.586(2) .
N8 P6 1.569(2) .
N8 P4 1.587(2) .
O1 P3 1.6023(19) .
O1 P4 1.604(2) .
P1 Cl2 1.9935(10) .
P1 Cl1 2.0009(9) .
P2 Cl4 1.9895(11) .
P2 Cl3 1.9937(11) .
P5 Cl5 1.9942(10) .
P5 Cl6 1.9943(10) .
P6 Cl7 1.9938(11) .
P6 Cl8 2.0027(10) .
